data_2018819
loop_
_publ_author_name
'Brzezinski, Krzysztof'
'Lazny, Ryszard'
'Nodzewska, Aneta'
'Sidorowicz, Katarzyna'

_publ_section_title
;
 Relative configuration, absolute configuration and absolute structure of
 three isomeric
 8-benzyl-2-[(4-bromophenyl)(hydroxy)methyl]-8-azabicyclo[3.2.1]octan-3-ones
;
_journal_coeditor_code GZ3222
_journal_issue 3
_journal_name_full 'Acta Crystallographica Section C'
_journal_page_first 303
_journal_page_last 306
_journal_paper_doi 10.1107/S0108270113002503
_journal_volume 69
_journal_year 2013
_chemical_formula_iupac 'C21 H22 Br N O2'
_chemical_formula_moiety 'C21 H22 Br N O2'
_chemical_formula_sum 'C21 H22 Br N O2'
_chemical_formula_weight 400.31
_chemical_name_systematic
;
(+-)-<i>exo</i>,<i>syn</i>-(1<i>RS</i>,2<i>SR</i>,5<i>SR</i>)-8-Benzyl-2-
[(<i>SR</i>)-(4-bromophenyl)(hydroxy)methyl]-8-azabicyclo[3.2.1]octan-3-one
;
_space_group_IT_number 148
_symmetry_cell_setting trigonal
_symmetry_space_group_name_Hall '-R 3'
_symmetry_space_group_name_H-M 'R -3 :H'
_atom_sites_solution_hydrogens geom
_atom_sites_solution_primary direct
_atom_sites_solution_secondary difmap
_audit_creation_method SHELXL97
_cell_angle_alpha 90.00
_cell_angle_beta 90.00
_cell_angle_gamma 120.00
_cell_formula_units_Z 18
_cell_length_a 29.8145(5)
_cell_length_b 29.8145(5)
_cell_length_c 10.2028(2)
_cell_measurement_reflns_used 11027
_cell_measurement_temperature 100(2)
_cell_measurement_theta_max 29.5084
_cell_measurement_theta_min 2.7272
_cell_volume 7854.3(2)
_computing_cell_refinement 'CrysAlis PRO (Agilent, 2011)'
_computing_data_collection 'CrysAlis PRO (Agilent, 2011)'
_computing_data_reduction 'CrysAlis PRO (Agilent, 2011)'
_computing_molecular_graphics 'OLEX2 (Dolomanov <i>et al.</i>, 2009)'
_computing_publication_material 'SHELXL97 (Sheldrick, 2008)'
_computing_structure_refinement 'SHELXL97 (Sheldrick, 2008)'
_computing_structure_solution 'SHELXD (Sheldrick, 2008)'
_diffrn_ambient_temperature 100(2)
_diffrn_detector_area_resol_mean 10.4052
_diffrn_measured_fraction_theta_full 0.995
_diffrn_measured_fraction_theta_max 0.995
_diffrn_measurement_device_type 'Agilent SuperNova Dual diffractometer (Cu at zero) with Atlas detector'
_diffrn_measurement_method \w
_diffrn_radiation_monochromator mirror
_diffrn_radiation_source 'SuperNova (Mo) X-ray Source'
_diffrn_radiation_type MoK\a
_diffrn_radiation_wavelength 0.71073
_diffrn_reflns_av_R_equivalents 0.0330
_diffrn_reflns_av_sigmaI/netI 0.0289
_diffrn_reflns_limit_h_max 38
_diffrn_reflns_limit_h_min -41
_diffrn_reflns_limit_k_max 40
_diffrn_reflns_limit_k_min -41
_diffrn_reflns_limit_l_max 12
_diffrn_reflns_limit_l_min -14
_diffrn_reflns_number 24029
_diffrn_reflns_theta_full 29.57
_diffrn_reflns_theta_max 29.57
_diffrn_reflns_theta_min 2.73
_exptl_absorpt_coefficient_mu 2.364
_exptl_absorpt_correction_T_max 0.633
_exptl_absorpt_correction_T_min 0.434
_exptl_absorpt_correction_type analytical
_exptl_absorpt_process_details '(CrysAlis PRO; Agilent, 2011)'
_exptl_crystal_colour colourless
_exptl_crystal_density_diffrn 1.523
_exptl_crystal_density_method 'not measured'
_exptl_crystal_description prism
_exptl_crystal_F_000 3708
_exptl_crystal_size_max 0.5376
_exptl_crystal_size_mid 0.4637
_exptl_crystal_size_min 0.2905
_refine_diff_density_max 0.522
_refine_diff_density_min -0.665
_refine_ls_extinction_method none
_refine_ls_goodness_of_fit_ref 1.055
_refine_ls_hydrogen_treatment constr
_refine_ls_matrix_type full
_refine_ls_number_parameters 227
_refine_ls_number_reflns 4885
_refine_ls_number_restraints 0
_refine_ls_restrained_S_all 1.055
_refine_ls_R_factor_all 0.0435
_refine_ls_R_factor_gt 0.0331
_refine_ls_shift/su_max 0.004
_refine_ls_shift/su_mean 0.000
_refine_ls_structure_factor_coef Fsqd
_refine_ls_weighting_details 'calc w = 1/[\s^2^(Fo^2^)+(0.0333P)^2^+18.6115P] where P=(Fo^2^+2Fc^2^)/3'
_refine_ls_weighting_scheme calc
_refine_ls_wR_factor_gt 0.0770
_refine_ls_wR_factor_ref 0.0814
_reflns_number_gt 4130
_reflns_number_total 4885
_reflns_threshold_expression I>2\s(I)
_cod_data_source_file gz3222.cif
_cod_data_source_block I
_cod_original_cell_volume 7854.2(4)
_cod_original_sg_symbol_H-M 'R -3'
_cod_database_code 2018819
_cod_database_fobs_code 2018819

loop_
_symmetry_equiv_pos_as_xyz
'x, y, z'
'-y, x-y, z'
'-x+y, -x, z'
'x+2/3, y+1/3, z+1/3'
'-y+2/3, x-y+1/3, z+1/3'
'-x+y+2/3, -x+1/3, z+1/3'
'x+1/3, y+2/3, z+2/3'
'-y+1/3, x-y+2/3, z+2/3'
'-x+y+1/3, -x+2/3, z+2/3'
'-x, -y, -z'
'y, -x+y, -z'
'x-y, x, -z'
'-x+2/3, -y+1/3, -z+1/3'
'y+2/3, -x+y+1/3, -z+1/3'
'x-y+2/3, x+1/3, -z+1/3'
'-x+1/3, -y+2/3, -z+2/3'
'y+1/3, -x+y+2/3, -z+2/3'
'x-y+1/3, x+2/3, -z+2/3'

loop_
_atom_site_type_symbol
_atom_site_label
_atom_site_fract_x
_atom_site_fract_y
_atom_site_fract_z
_atom_site_U_iso_or_equiv
_atom_site_adp_type
_atom_site_calc_flag
_atom_site_refinement_flags
_atom_site_occupancy
_atom_site_symmetry_multiplicity
C C1 0.16570(6) 0.94796(6) 0.71283(16) 0.0114(3) Uani d . 1 1
H H1 0.1709 0.9633 0.6231 0.014 Uiso calc R 1 1
C C2 0.10840(6) 0.90755(6) 0.73507(16) 0.0123(3) Uani d . 1 1
H H2 0.0886 0.9264 0.7428 0.015 Uiso calc R 1 1
C C3 0.10052(7) 0.87706(7) 0.86202(18) 0.0165(3) Uani d . 1 1
C C4 0.14678(7) 0.87775(7) 0.92536(17) 0.0157(3) Uani d . 1 1
H H4A 0.1439 0.8435 0.9117 0.019 Uiso calc R 1 1
H H4B 0.1453 0.8826 1.0210 0.019 Uiso calc R 1 1
C C5 0.19969(7) 0.91966(6) 0.87456(17) 0.0137(3) Uani d . 1 1
H H5 0.2274 0.9120 0.9013 0.016 Uiso calc R 1 1
C C6 0.21288(7) 0.97402(7) 0.92092(17) 0.0162(3) Uani d . 1 1
H H6A 0.2508 0.9979 0.9215 0.019 Uiso calc R 1 1
H H6B 0.1991 0.9727 1.0099 0.019 Uiso calc R 1 1
C C7 0.18603(7) 0.99099(6) 0.81840(17) 0.0153(3) Uani d . 1 1
H H7A 0.1571 0.9935 0.8587 0.018 Uiso calc R 1 1
H H7B 0.2110 1.0250 0.7800 0.018 Uiso calc R 1 1
C C9 0.08391(6) 0.86743(6) 0.62219(17) 0.0135(3) Uani d . 1 1
H H9C 0.0478 0.8418 0.6496 0.016 Uiso calc R 1 1
C C10 0.07998(6) 0.89204(6) 0.49583(17) 0.0130(3) Uani d . 1 1
C C11 0.03816(6) 0.90032(7) 0.47817(18) 0.0157(3) Uani d . 1 1
H H11 0.0122 0.8891 0.5439 0.019 Uiso calc R 1 1
C C12 0.03378(7) 0.92454(7) 0.36686(19) 0.0171(3) Uani d . 1 1
H H12 0.0052 0.9300 0.3563 0.021 Uiso calc R 1 1
C C13 0.07184(7) 0.94069(7) 0.27109(17) 0.0164(3) Uani d . 1 1
C C14 0.11339(7) 0.93221(7) 0.28452(18) 0.0162(3) Uani d . 1 1
H H14 0.1390 0.9430 0.2179 0.019 Uiso calc R 1 1
C C15 0.11708(6) 0.90772(6) 0.39687(17) 0.0148(3) Uani d . 1 1
H H15 0.1453 0.9016 0.4062 0.018 Uiso calc R 1 1
C C16 0.24871(6) 0.95065(7) 0.66966(17) 0.0151(3) Uani d . 1 1
H H16A 0.2712 0.9379 0.7052 0.018 Uiso calc R 1 1
H H16B 0.2643 0.9877 0.6935 0.018 Uiso calc R 1 1
C C17 0.24634(6) 0.94546(6) 0.52295(17) 0.0129(3) Uani d . 1 1
C C18 0.23544(6) 0.89856(7) 0.46486(18) 0.0144(3) Uani d . 1 1
H H18 0.2302 0.8704 0.5188 0.017 Uiso calc R 1 1
C C19 0.23212(7) 0.89259(7) 0.33004(18) 0.0167(3) Uani d . 1 1
H H19 0.2243 0.8604 0.2920 0.020 Uiso calc R 1 1
C C20 0.24027(7) 0.93395(7) 0.25023(18) 0.0170(3) Uani d . 1 1
H H20 0.2382 0.9300 0.1576 0.020 Uiso calc R 1 1
C C21 0.25148(7) 0.98090(7) 0.30617(18) 0.0173(3) Uani d . 1 1
H H21 0.2572 1.0092 0.2519 0.021 Uiso calc R 1 1
C C22 0.25429(6) 0.98643(6) 0.44173(18) 0.0151(3) Uani d . 1 1
H H22 0.2617 1.0185 0.4795 0.018 Uiso calc R 1 1
N N8 0.19619(5) 0.92084(5) 0.72953(14) 0.0118(3) Uani d . 1 1
O O3 0.05746(6) 0.85040(6) 0.90646(15) 0.0310(3) Uani d . 1 1
O O9 0.11078(5) 0.83943(5) 0.60591(13) 0.0162(3) Uani d . 1 1
H H9O 0.1418 0.8582 0.6286 0.024 Uiso calc R 1 1
Br Br13 0.068838(8) 0.977249(8) 0.12272(2) 0.02544(7) Uani d . 1 1

loop_
_atom_site_aniso_label
_atom_site_aniso_U_11
_atom_site_aniso_U_22
_atom_site_aniso_U_33
_atom_site_aniso_U_12
_atom_site_aniso_U_13
_atom_site_aniso_U_23
C1 0.0141(7) 0.0100(7) 0.0104(8) 0.0063(6) 0.0004(6) 0.0007(6)
C2 0.0143(7) 0.0116(7) 0.0112(8) 0.0068(6) 0.0018(6) 0.0004(6)
C3 0.0211(8) 0.0157(8) 0.0132(8) 0.0095(7) 0.0042(6) 0.0019(6)
C4 0.0234(9) 0.0139(8) 0.0113(8) 0.0104(7) 0.0029(6) 0.0025(6)
C5 0.0187(8) 0.0146(7) 0.0095(8) 0.0096(7) -0.0011(6) 0.0005(6)
C6 0.0226(8) 0.0141(8) 0.0119(8) 0.0092(7) -0.0020(6) -0.0025(6)
C7 0.0208(8) 0.0115(7) 0.0142(8) 0.0086(7) -0.0022(6) -0.0013(6)
C9 0.0130(7) 0.0113(7) 0.0149(8) 0.0052(6) 0.0019(6) 0.0001(6)
C10 0.0116(7) 0.0099(7) 0.0146(8) 0.0032(6) -0.0012(6) -0.0027(6)
C11 0.0106(7) 0.0156(8) 0.0183(9) 0.0046(6) 0.0000(6) -0.0016(6)
C12 0.0121(7) 0.0158(8) 0.0215(9) 0.0056(6) -0.0043(7) -0.0023(7)
C13 0.0181(8) 0.0143(8) 0.0131(8) 0.0054(7) -0.0055(6) -0.0015(6)
C14 0.0148(8) 0.0169(8) 0.0135(8) 0.0054(6) -0.0001(6) -0.0029(6)
C15 0.0127(7) 0.0151(8) 0.0158(8) 0.0065(6) -0.0006(6) -0.0031(6)
C16 0.0113(7) 0.0200(8) 0.0134(8) 0.0074(6) 0.0001(6) -0.0020(6)
C17 0.0093(7) 0.0158(7) 0.0131(8) 0.0058(6) 0.0016(6) 0.0002(6)
C18 0.0129(7) 0.0145(7) 0.0162(9) 0.0072(6) 0.0026(6) 0.0016(6)
C19 0.0155(8) 0.0177(8) 0.0179(9) 0.0092(7) 0.0018(6) -0.0040(7)
C20 0.0153(8) 0.0259(9) 0.0118(8) 0.0118(7) 0.0004(6) -0.0015(7)
C21 0.0171(8) 0.0203(8) 0.0156(9) 0.0102(7) 0.0019(6) 0.0049(7)
C22 0.0125(7) 0.0130(7) 0.0184(9) 0.0052(6) 0.0008(6) -0.0007(6)
N8 0.0133(6) 0.0128(6) 0.0103(7) 0.0073(5) 0.0011(5) 0.0008(5)
O3 0.0223(7) 0.0379(8) 0.0273(8) 0.0111(7) 0.0108(6) 0.0166(7)
O9 0.0169(6) 0.0127(6) 0.0203(7) 0.0084(5) -0.0024(5) -0.0027(5)
Br13 0.02526(11) 0.02610(11) 0.02010(11) 0.00920(8) -0.00645(7) 0.00505(7)

loop_
_atom_type_symbol
_atom_type_description
_atom_type_scat_dispersion_real
_atom_type_scat_dispersion_imag
_atom_type_scat_source
C C 0.0033 0.0016 'International Tables Vol C Tables 4.2.6.8 and 6.1.1.4'
H H 0.0000 0.0000 'International Tables Vol C Tables 4.2.6.8 and 6.1.1.4'
N N 0.0061 0.0033 'International Tables Vol C Tables 4.2.6.8 and 6.1.1.4'
O O 0.0106 0.0060 'International Tables Vol C Tables 4.2.6.8 and 6.1.1.4'
Br Br -0.2901 2.4595 'International Tables Vol C Tables 4.2.6.8 and 6.1.1.4'

loop_
_geom_angle_atom_site_label_1
_geom_angle_atom_site_label_2
_geom_angle_atom_site_label_3
_geom_angle
N8 C1 C2 107.26(12)
N8 C1 C7 106.04(13)
C2 C1 C7 111.59(13)
N8 C1 H1 110.6
C2 C1 H1 110.6
C7 C1 H1 110.6
C3 C2 C1 111.76(14)
C3 C2 C9 107.23(13)
C1 C2 C9 113.83(13)
C3 C2 H2 107.9
C1 C2 H2 107.9
C9 C2 H2 107.9
O3 C3 C4 120.59(16)
O3 C3 C2 120.29(17)
C4 C3 C2 118.98(15)
C3 C4 C5 115.22(14)
C3 C4 H4A 108.5
C5 C4 H4A 108.5
C3 C4 H4B 108.5
C5 C4 H4B 108.5
H4A C4 H4B 107.5
N8 C5 C4 107.49(14)
N8 C5 C6 105.39(13)
C4 C5 C6 111.83(14)
N8 C5 H5 110.7
C4 C5 H5 110.7
C6 C5 H5 110.7
C5 C6 C7 103.59(13)
C5 C6 H6A 111.0
C7 C6 H6A 111.0
C5 C6 H6B 111.0
C7 C6 H6B 111.0
H6A C6 H6B 109.0
C1 C7 C6 104.57(13)
C1 C7 H7A 110.8
C6 C7 H7A 110.8
C1 C7 H7B 110.8
C6 C7 H7B 110.8
H7A C7 H7B 108.9
O9 C9 C10 112.70(14)
O9 C9 C2 110.56(13)
C10 C9 C2 112.19(13)
O9 C9 H9C 107.0
C10 C9 H9C 107.0
C2 C9 H9C 107.0
C15 C10 C11 118.38(16)
C15 C10 C9 122.51(15)
C11 C10 C9 119.10(15)
C12 C11 C10 121.46(16)
C12 C11 H11 119.3
C10 C11 H11 119.3
C13 C12 C11 118.93(16)
C13 C12 H12 120.5
C11 C12 H12 120.5
C12 C13 C14 121.06(16)
C12 C13 Br13 119.78(13)
C14 C13 Br13 119.12(14)
C13 C14 C15 119.21(16)
C13 C14 H14 120.4
C15 C14 H14 120.4
C14 C15 C10 120.95(16)
C14 C15 H15 119.5
C10 C15 H15 119.5
N8 C16 C17 111.44(14)
N8 C16 H16A 109.3
C17 C16 H16A 109.3
N8 C16 H16B 109.3
C17 C16 H16B 109.3
H16A C16 H16B 108.0
C22 C17 C18 118.45(16)
C22 C17 C16 121.52(15)
C18 C17 C16 120.02(15)
C19 C18 C17 121.02(16)
C19 C18 H18 119.5
C17 C18 H18 119.5
C18 C19 C20 119.81(16)
C18 C19 H19 120.1
C20 C19 H19 120.1
C21 C20 C19 119.95(16)
C21 C20 H20 120.0
C19 C20 H20 120.0
C20 C21 C22 119.88(16)
C20 C21 H21 120.1
C22 C21 H21 120.1
C21 C22 C17 120.88(16)
C21 C22 H22 119.6
C17 C22 H22 119.6
C5 N8 C16 110.92(13)
C5 N8 C1 101.24(12)
C16 N8 C1 111.80(13)
C9 O9 H9O 109.5

loop_
_geom_bond_atom_site_label_1
_geom_bond_atom_site_label_2
_geom_bond_distance
C1 N8 1.498(2)
C1 C2 1.537(2)
C1 C7 1.548(2)
C1 H1 1.0000
C2 C3 1.531(2)
C2 C9 1.555(2)
C2 H2 1.0000
C3 O3 1.210(2)
C3 C4 1.514(3)
C4 C5 1.532(2)
C4 H4A 0.9900
C4 H4B 0.9900
C5 N8 1.485(2)
C5 C6 1.539(2)
C5 H5 1.0000
C6 C7 1.548(2)
C6 H6A 0.9900
C6 H6B 0.9900
C7 H7A 0.9900
C7 H7B 0.9900
C9 O9 1.426(2)
C9 C10 1.517(2)
C9 H9C 1.0000
C10 C15 1.395(2)
C10 C11 1.399(2)
C11 C12 1.386(3)
C11 H11 0.9500
C12 C13 1.388(3)
C12 H12 0.9500
C13 C14 1.390(2)
C13 Br13 1.8935(18)
C14 C15 1.393(2)
C14 H14 0.9500
C15 H15 0.9500
C16 N8 1.491(2)
C16 C17 1.503(2)
C16 H16A 0.9900
C16 H16B 0.9900
C17 C22 1.395(2)
C17 C18 1.399(2)
C18 C19 1.384(3)
C18 H18 0.9500
C19 C20 1.394(3)
C19 H19 0.9500
C20 C21 1.389(3)
C20 H20 0.9500
C21 C22 1.391(3)
C21 H21 0.9500
C22 H22 0.9500
O9 H9O 0.8400
